data_6000784
loop_
_publ_author_name
'Gobichon, A. E.'
'Auffredic, J. P.'
'Louer, D.'

_publ_section_title
;
 Thermal decomposition of neutral and basic lanthanum nitrates studied
 with temperature-dependent powder diffraction and thermogravimetric
 analysis
;
_journal_name_full 'Solid State Ionics'
_journal_page_first 51
_journal_page_last 64
_journal_paper_doi 10.1016/S0167-2738(96)00498-5
_journal_volume 93
_journal_year 1996
_chemical_formula_sum 'La N O4'
_space_group_name_H-M_alt 'P 4/m m m'
_cell_angle_alpha 90.000
_cell_angle_beta 90.000
_cell_angle_gamma 90.000
_cell_length_a 4.1270
_cell_length_b 4.1270
_cell_length_c 9.2390
_cell_volume 157.36
_cod_database_code 6000784

loop_
_atom_site_label
_atom_site_fract_x
_atom_site_fract_y
_atom_site_fract_z
? ? ? ?
